data_7114072
loop_
_publ_author_name
'Barnett, Sarah A.'
'Blake, Alexander J.'
'Champness, Neil R.'
'Wilson, Claire'

_publ_section_title
;
 Structural isomerism in CuSCN coordination polymers
;
_journal_issue 15
_journal_name_full 'Chemical Communications'
_journal_page_first 1640
_journal_paper_doi 10.1039/b203661d
_journal_year 2002
_chemical_formula_moiety 'C14 H9 Cu N6 S'
_chemical_formula_sum 'C14 H9 Cu N6 S'
_chemical_formula_weight 356.87
_chemical_name_common CuSCN(dpt)
_chemical_name_systematic
;
Copper(I) thiocyanate 2,4-bis(4-pyridyl)-1,3,5-triazine
;
_space_group_IT_number 40
_symmetry_cell_setting orthorhombic
_symmetry_space_group_name_Hall 'A 2 -2a'
_symmetry_space_group_name_H-M 'A m a 2'
_atom_sites_solution_hydrogens geom
_atom_sites_solution_primary direct
_atom_sites_solution_secondary 'difference Fourier synthesis'
_audit_creation_method SHELXL-97
_cell_angle_alpha 90.00
_cell_angle_beta 90.00
_cell_angle_gamma 90.00
_cell_formula_units_Z 4
_cell_length_a 20.649(2)
_cell_length_b 8.9701(9)
_cell_length_c 7.4121(7)
_cell_measurement_reflns_used 1905
_cell_measurement_temperature 150(2)
_cell_measurement_theta_max 27.6
_cell_measurement_theta_min 3.55
_cell_volume 1372.9(2)
_computing_cell_refinement 'Bruker SAINT version 6.02a (Bruker, 2000)'
_computing_data_collection 'Bruker SMART version 5.054 (Bruker, 1998)'
_computing_data_reduction 'Bruker SAINT; Bruker SHELXTL (Bruker, 1997)'
_computing_molecular_graphics 'Bruker SHELXTL'
_computing_publication_material 'SHELXL-97; PLATON (Spek, 2001)'
_computing_structure_refinement 'SHELXL-97 (Sheldrick, 1997)'
_computing_structure_solution 'SHELXS-97 (Sheldrick, 1990)'
_diffrn_ambient_temperature 150(2)
_diffrn_measured_fraction_theta_full 0.990
_diffrn_measured_fraction_theta_max 0.957
_diffrn_measurement_device_type 'Bruker SMART1000 CCD area detector'
_diffrn_measurement_method omega
_diffrn_radiation_monochromator graphite
_diffrn_radiation_source 'normal-focus sealed tube'
_diffrn_radiation_type MoK\a
_diffrn_radiation_wavelength 0.71073
_diffrn_reflns_av_R_equivalents 0.029
_diffrn_reflns_av_sigmaI/netI 0.033
_diffrn_reflns_limit_h_max 17
_diffrn_reflns_limit_h_min -27
_diffrn_reflns_limit_k_max 11
_diffrn_reflns_limit_k_min -11
_diffrn_reflns_limit_l_max 9
_diffrn_reflns_limit_l_min -9
_diffrn_reflns_number 4295
_diffrn_reflns_theta_full 27.50
_diffrn_reflns_theta_max 28.52
_diffrn_reflns_theta_min 1.97
_diffrn_standards_decay_% none
_exptl_absorpt_coefficient_mu 1.747
_exptl_absorpt_correction_T_max 1.000
_exptl_absorpt_correction_T_min 0.923
_exptl_absorpt_correction_type multi-scan
_exptl_absorpt_process_details 'SADABS v2.03 (Bruker 2001)'
_exptl_crystal_colour Red
_exptl_crystal_density_diffrn 1.727
_exptl_crystal_density_method 'not measured'
_exptl_crystal_description Block
_exptl_crystal_F_000 720
_exptl_crystal_size_max 0.11
_exptl_crystal_size_mid 0.09
_exptl_crystal_size_min 0.05
_refine_diff_density_max 0.38
_refine_diff_density_min -0.29
_refine_diff_density_rms 0.06
_refine_ls_abs_structure_details 'Flack H D (1983), Acta Cryst. A39, 876-881'
_refine_ls_abs_structure_Flack -0.030(14)
_refine_ls_extinction_method none
_refine_ls_goodness_of_fit_ref 1.055
_refine_ls_hydrogen_treatment 'riding model'
_refine_ls_matrix_type full
_refine_ls_number_parameters 107
_refine_ls_number_reflns 1653
_refine_ls_number_restraints 1
_refine_ls_restrained_S_all 1.055
_refine_ls_R_factor_all 0.0337
_refine_ls_R_factor_gt 0.0281
_refine_ls_shift/su_max 0.001
_refine_ls_shift/su_mean 0.000
_refine_ls_structure_factor_coef Fsqd
_refine_ls_weighting_details 'w=1/[\s^2^(Fo^2^)+(0.034P)^2^+0.381P] where P=(Fo^2^+2Fc^2^)/3'
_refine_ls_weighting_scheme calc
_refine_ls_wR_factor_gt 0.0645
_refine_ls_wR_factor_ref 0.0672
_reflns_number_gt 1489
_reflns_number_total 1746
_reflns_threshold_expression >2sigma(I)
_cod_data_source_file b203661d.txt
_cod_data_source_block Compound_1
_cod_depositor_comments
;
The following automatic conversions were performed:
'_atom_site_symetry_multiplicity' tag replaced with
'_atom_site_symmetry_multiplicity'.

Automatic conversion script
Id: cif_correct_tags 1440 2010-10-19 06:21:57Z saulius 

The following automatic conversions were performed:

'_symmetry_cell_setting' value 'Orthorhombic' changed to
'orthorhombic' according to
/usr/data/users/saulius/automatic-downloads/retrospective/RSC/lib/dictionaries/cif_core.dic
dictionary named 'cif_core.dic' version 2.4.2 from 2011-04-26.

Automatic conversion script
Id: cif_fix_values 2281 2013-09-26 08:29:07Z andrius 

The following automatic conversions were performed:

'_refine_ls_weighting_scheme' value 'calc
w=1/[\s^2^(Fo^2^)+(0.034P)^2^+0.381P] where P=(Fo^2^+2Fc^2^)/3' was
changed to 'calc'. New tag '_refine_ls_weighting_details' was
created. The value of the new tag was set to
'w=1/[\s^2^(Fo^2^)+(0.034P)^2^+0.381P] where P=(Fo^2^+2Fc^2^)/3'.

Automatic conversion script
Id: cif_fix_values 3143 2015-03-26 13:38:13Z robertas 

The following automatic conversions were performed:

'_atom_sites_solution_primary' value 'direct methods' was changed to
'direct'.

'_atom_sites_solution_hydrogens' value 'geometrically placed' was
changed to 'geom'.

Automatic conversion script
Id: cif_fix_values 6452 2018-10-05 10:23:21Z andrius 
;
_cod_original_cell_volume 1372.9(4)
_cod_original_sg_symbol_H-M Ama2
_cod_database_code 7114072

loop_
_symmetry_equiv_pos_as_xyz
'x, y, z'
'-x, -y, z'
'x+1/2, -y, z'
'-x+1/2, y, z'
'x, y+1/2, z+1/2'
'-x, -y+1/2, z+1/2'
'x+1/2, -y+1/2, z+1/2'
'-x+1/2, y+1/2, z+1/2'

loop_
_atom_site_label
_atom_site_type_symbol
_atom_site_fract_x
_atom_site_fract_y
_atom_site_fract_z
_atom_site_U_iso_or_equiv
_atom_site_adp_type
_atom_site_occupancy
_atom_site_symmetry_multiplicity
_atom_site_calc_flag
_atom_site_refinement_flags
Cu1 Cu 0.7500 1.00901(4) 0.59764(5) 0.02068(12) Uani 1 2 d S
N1S N 0.7500 0.8137(3) 0.7147(4) 0.0239(7) Uani 1 2 d S
C1S C 0.7500 0.6883(4) 0.7502(4) 0.0184(7) Uani 1 2 d S
S1S S 0.7500 0.50741(9) 0.79195(13) 0.0263(2) Uani 1 2 d S
N1 N 0.67154(10) 1.1266(2) 0.7012(3) 0.0203(4) Uani 1 1 d .
C2 C 0.66124(13) 1.1144(3) 0.8789(4) 0.0236(5) Uani 1 1 d .
H2A H 0.6847 1.0404 0.9432 0.028 Uiso 1 1 calc R
C3 C 0.61848(13) 1.2031(3) 0.9742(3) 0.0237(6) Uani 1 1 d .
H3A H 0.6135 1.1912 1.1008 0.028 Uiso 1 1 calc R
C4 C 0.58308(11) 1.3095(3) 0.8814(3) 0.0198(5) Uani 1 1 d .
C5 C 0.59185(12) 1.3205(3) 0.6963(4) 0.0224(5) Uani 1 1 d .
H5A H 0.5675 1.3902 0.6276 0.027 Uiso 1 1 calc R
C6 C 0.63655(11) 1.2286(2) 0.6133(4) 0.0218(5) Uani 1 1 d .
H6A H 0.6427 1.2384 0.4868 0.026 Uiso 1 1 calc R
C7 C 0.53832(12) 1.4100(3) 0.9801(4) 0.0215(6) Uani 1 1 d .
N8 N 0.5000 1.5000 0.8832(5) 0.0201(7) Uani 1 2 d S
C11 C 0.5000 1.5000 1.2410(5) 0.0245(10) Uani 1 2 d S
H11A H 0.5000 1.5000 1.3692 0.029 Uiso 1 2 calc SR
N12 N 0.53962(10) 1.4044(2) 1.1603(3) 0.0220(5) Uani 1 1 d .

loop_
_atom_site_aniso_label
_atom_site_aniso_U_11
_atom_site_aniso_U_22
_atom_site_aniso_U_33
_atom_site_aniso_U_23
_atom_site_aniso_U_13
_atom_site_aniso_U_12
Cu1 0.0222(2) 0.0185(2) 0.0213(2) 0.0037(2) 0.000 0.000
N1S 0.0242(17) 0.0243(17) 0.0232(16) 0.0053(13) 0.000 0.000
C1S 0.0132(17) 0.025(2) 0.0169(18) 0.0017(12) 0.000 0.000
S1S 0.0433(6) 0.0173(5) 0.0183(4) 0.0025(4) 0.000 0.000
N1 0.0168(10) 0.0195(11) 0.0246(12) 0.0016(8) -0.0016(9) -0.0012(8)
C2 0.0211(13) 0.0252(13) 0.0245(13) 0.0046(10) -0.0040(10) 0.0041(10)
C3 0.0240(14) 0.0261(12) 0.0210(15) 0.0016(10) -0.0022(10) 0.0004(10)
C4 0.0144(12) 0.0197(12) 0.0253(13) 0.0011(9) 0.0002(10) -0.0037(9)
C5 0.0188(13) 0.0227(13) 0.0256(14) 0.0052(10) -0.0015(11) 0.0023(9)
C6 0.0218(12) 0.0244(11) 0.0192(13) 0.0047(12) 0.0017(11) -0.0005(9)
C7 0.0164(14) 0.0192(12) 0.0288(17) -0.0001(11) -0.0015(11) -0.0048(10)
N8 0.0191(16) 0.0197(15) 0.0217(16) 0.000 0.000 -0.0002(11)
C11 0.027(2) 0.028(2) 0.019(2) 0.000 0.000 -0.0034(15)
N12 0.0186(11) 0.0228(12) 0.0245(11) 0.0024(9) 0.0002(9) -0.0010(9)

loop_
_atom_type_symbol
_atom_type_description
_atom_type_scat_dispersion_real
_atom_type_scat_dispersion_imag
_atom_type_scat_source
C C 0.0033 0.0016 'International Tables Vol C Tables 4.2.6.8 and 6.1.1.4'
H H 0.0000 0.0000 'International Tables Vol C Tables 4.2.6.8 and 6.1.1.4'
N N 0.0061 0.0033 'International Tables Vol C Tables 4.2.6.8 and 6.1.1.4'
S S 0.1246 0.1234 'International Tables Vol C Tables 4.2.6.8 and 6.1.1.4'
Cu Cu 0.3201 1.2651 'International Tables Vol C Tables 4.2.6.8 and 6.1.1.4'

loop_
_geom_angle_atom_site_label_1
_geom_angle_atom_site_label_2
_geom_angle_atom_site_label_3
_geom_angle
_geom_angle_site_symmetry_1
_geom_angle_site_symmetry_3
_geom_angle_publ_flag
N1S Cu1 N1 106.90(8) . . y
N1 Cu1 N1 102.30(12) 4_655 . y
N1S Cu1 S1S 115.99(10) . 5_554 y
N1 Cu1 S1S 111.86(6) . 5_554 y
C1S N1S Cu1 166.8(3) . . ?
N1S C1S S1S 177.7(3) . . ?
C1S S1S Cu1 100.44(12) . 5_545 ?
C6 N1 C2 116.8(2) . . ?
C6 N1 Cu1 126.05(18) . . ?
C2 N1 Cu1 116.44(17) . . ?
N1 C2 C3 123.8(2) . . ?
C2 C3 C4 118.7(2) . . ?
C3 C4 C5 118.1(2) . . ?
C3 C4 C7 120.2(2) . . ?
C5 C4 C7 121.7(2) . . ?
C6 C5 C4 119.0(2) . . ?
N1 C6 C5 123.5(2) . . ?
N12 C7 N8 124.8(3) . . ?
N12 C7 C4 117.2(2) . . ?
N8 C7 C4 118.0(2) . . ?
C7 N8 C7 115.1(3) 2_685 . ?
N12 C11 N12 126.5(4) . 2_685 ?
C11 N12 C7 114.4(3) . . ?

loop_
_geom_bond_atom_site_label_1
_geom_bond_atom_site_label_2
_geom_bond_distance
_geom_bond_site_symmetry_2
_geom_bond_publ_flag
Cu1 N1S 1.955(3) . y
Cu1 N1 2.080(2) . y
Cu1 S1S 2.2659(10) 5_554 y
N1S C1S 1.156(5) . ?
C1S S1S 1.652(4) . ?
N1 C6 1.335(3) . ?
N1 C2 1.338(3) . ?
C2 C3 1.383(4) . ?
C3 C4 1.385(3) . ?
C4 C5 1.388(4) . ?
C4 C7 1.484(3) . ?
C5 C6 1.382(3) . ?
C7 N12 1.337(4) . ?
C7 N8 1.339(3) . ?
C11 N12 1.328(3) . ?
